data_7029797
loop_
_publ_author_name
'Zhang, Lei'
'Kuang, Xiaofei'
'Wu, Xiaoyuan'
'Yang, Wenbin'
'Lu, Canzhong'

_publ_section_title
;
 Supramolecular interactions induced hinge-like motion of a metal-organic
 framework accompanied by anisotropic thermal expansion.
;
_journal_issue 19
_journal_name_full 'Dalton transactions (Cambridge, England : 2003)'
_journal_page_first 7146
_journal_page_last 7152
_journal_paper_doi 10.1039/c3dt53580k
_journal_volume 43
_journal_year 2014
_chemical_formula_sum 'C72 H48 Ag4 Mo8 N24 O26'
_chemical_formula_weight 2864.34
_chemical_name_systematic
; 
 ? 
;
_space_group_IT_number 15
_symmetry_cell_setting monoclinic
_symmetry_space_group_name_Hall '-C 2yc'
_symmetry_space_group_name_H-M 'C 1 2/c 1'
_atom_sites_solution_hydrogens geom
_atom_sites_solution_primary direct
_atom_sites_solution_secondary difmap
_audit_creation_method SHELXL-97
_cell_angle_alpha 90.00
_cell_angle_beta 115.340(5)
_cell_angle_gamma 90.00
_cell_formula_units_Z 4
_cell_length_a 21.9944(8)
_cell_length_b 16.6621(5)
_cell_length_c 25.6363(11)
_cell_measurement_reflns_used 14980
_cell_measurement_temperature 370.00(10)
_cell_measurement_theta_max 28.9040
_cell_measurement_theta_min 3.1970
_cell_volume 8491.1(6)
_computing_structure_refinement 'SHELXL-97 (Sheldrick, 1997)'
_computing_structure_solution 'SHELXS-97 (Sheldrick, 1990)'
_diffrn_ambient_temperature 370.00(10)
_diffrn_detector_area_resol_mean 10.3503
_diffrn_measured_fraction_theta_full 0.971
_diffrn_measured_fraction_theta_max 0.971
_diffrn_measurement_device_type 'SuperNova, Dual, Cu at zero, Atlas'
_diffrn_measurement_method '\w scans'
_diffrn_radiation_monochromator mirror
_diffrn_radiation_source 'SuperNova (Mo) X-ray Source'
_diffrn_radiation_type MoK\a
_diffrn_radiation_wavelength 0.71073
_diffrn_reflns_av_R_equivalents 0.0270
_diffrn_reflns_av_sigmaI/netI 0.0309
_diffrn_reflns_limit_h_max 26
_diffrn_reflns_limit_h_min -21
_diffrn_reflns_limit_k_max 18
_diffrn_reflns_limit_k_min -19
_diffrn_reflns_limit_l_max 30
_diffrn_reflns_limit_l_min -24
_diffrn_reflns_number 19689
_diffrn_reflns_theta_full 25.00
_diffrn_reflns_theta_max 25.00
_diffrn_reflns_theta_min 3.07
_exptl_absorpt_coefficient_mu 2.130
_exptl_absorpt_correction_T_max 1.00000
_exptl_absorpt_correction_T_min 0.73525
_exptl_absorpt_correction_type multi-scan
_exptl_crystal_colour crimson
_exptl_crystal_density_diffrn 2.241
_exptl_crystal_density_method 'not measured'
_exptl_crystal_description block-like
_exptl_crystal_F_000 5520
_exptl_crystal_size_max 0.33
_exptl_crystal_size_mid 0.12
_exptl_crystal_size_min 0.07
_refine_diff_density_max 1.895
_refine_diff_density_min -1.261
_refine_diff_density_rms 0.133
_refine_ls_extinction_method none
_refine_ls_goodness_of_fit_ref 1.074
_refine_ls_hydrogen_treatment constr
_refine_ls_matrix_type full
_refine_ls_number_parameters 605
_refine_ls_number_reflns 7285
_refine_ls_number_restraints 0
_refine_ls_restrained_S_all 1.074
_refine_ls_R_factor_all 0.0493
_refine_ls_R_factor_gt 0.0405
_refine_ls_shift/su_max 0.001
_refine_ls_shift/su_mean 0.000
_refine_ls_structure_factor_coef Fsqd
_refine_ls_weighting_details 'calc w=1/[\s^2^(Fo^2^)+(0.0646P)^2^+44.5942P] where P=(Fo^2^+2Fc^2^)/3'
_refine_ls_weighting_scheme calc
_refine_ls_wR_factor_gt 0.1146
_refine_ls_wR_factor_ref 0.1226
_reflns_number_gt 6205
_reflns_number_total 7285
_reflns_threshold_expression >2sigma(I)
_cod_data_source_file c3dt53580k2.cif
_cod_data_source_block A_370K
_cod_depositor_comments
;Adding full bibliography for
 ./tmp-cod-update-bibliographies-12899/cifs/7029797.cif.
;
_cod_original_cell_volume 8491.1(5)
_cod_original_sg_symbol_H-M C2/c
_cod_database_code 7029797

loop_
_symmetry_equiv_pos_as_xyz
'x, y, z'
'-x, y, -z+1/2'
'x+1/2, y+1/2, z'
'-x+1/2, y+1/2, -z+1/2'
'-x, -y, -z'
'x, -y, z-1/2'
'-x+1/2, -y+1/2, -z'
'x+1/2, -y+1/2, z-1/2'

loop_
_atom_site_label
_atom_site_type_symbol
_atom_site_fract_x
_atom_site_fract_y
_atom_site_fract_z
_atom_site_U_iso_or_equiv
_atom_site_adp_type
_atom_site_occupancy
_atom_site_symmetry_multiplicity
_atom_site_calc_flag
_atom_site_refinement_flags
Ag1 Ag -0.22622(2) 0.70901(3) -0.63185(2) 0.04748(16) Uani 1 1 d .
Ag2 Ag 0.29535(3) 1.00221(4) -0.13243(2) 0.05432(18) Uani 1 1 d .
C7 C 0.1537(3) 1.2200(3) 0.0010(2) 0.0274(11) Uani 1 1 d .
C18 C 0.1279(3) 1.0072(3) -0.4981(2) 0.0291(12) Uani 1 1 d .
C19 C -0.0777(3) 1.3998(4) -0.1078(3) 0.0364(13) Uani 1 1 d .
H19A H -0.0979 1.4036 -0.1478 0.044 Uiso 1 1 calc R
C22 C 0.1278(3) 1.0617(4) -0.5891(3) 0.0399(15) Uani 1 1 d .
H22A H 0.0852 1.0404 -0.6104 0.048 Uiso 1 1 calc R
C25 C -0.0969(3) 0.8166(4) -0.6111(3) 0.0391(14) Uani 1 1 d .
H25A H -0.1150 0.8103 -0.6509 0.047 Uiso 1 1 calc R
C26 C -0.0181(3) 1.3870(4) 0.0095(3) 0.0384(14) Uani 1 1 d .
H26A H 0.0008 1.3834 0.0495 0.046 Uiso 1 1 calc R
C27 C 0.0748(3) 1.3014(3) 0.0067(2) 0.0303(12) Uani 1 1 d .
C29 C 0.1594(3) 1.0520(3) -0.5306(2) 0.0289(12) Uani 1 1 d .
C30 C 0.1585(3) 0.9859(4) -0.3488(2) 0.0330(13) Uani 1 1 d .
C31 C 0.2434(3) 1.1335(4) -0.0035(3) 0.0339(13) Uani 1 1 d .
H31A H 0.2640 1.1326 0.0366 0.041 Uiso 1 1 calc R
C32 C 0.2711(3) 1.0932(4) -0.0353(3) 0.0364(13) Uani 1 1 d .
H32A H 0.3114 1.0660 -0.0153 0.044 Uiso 1 1 calc R
C33 C 0.2228(3) 1.0858(4) -0.5012(3) 0.0404(15) Uani 1 1 d .
H33A H 0.2455 1.0813 -0.4613 0.048 Uiso 1 1 calc R
C34 C 0.0497(3) 0.9227(3) -0.4949(2) 0.0286(12) Uani 1 1 d .
C37 C 0.1839(3) 1.1754(3) -0.0334(2) 0.0283(11) Uani 1 1 d .
C38 C -0.0393(3) 0.8616(4) -0.5847(3) 0.0352(13) Uani 1 1 d .
H38A H -0.0191 0.8844 -0.6065 0.042 Uiso 1 1 calc R
C39 C 0.2513(3) 1.1257(4) -0.5317(3) 0.0449(16) Uani 1 1 d .
H39A H 0.2938 1.1477 -0.5114 0.054 Uiso 1 1 calc R
C40 C 0.1277(3) 0.9754(4) -0.4124(2) 0.0308(12) Uani 1 1 d .
C41 C -0.0427(3) 0.8340(4) -0.4946(2) 0.0324(13) Uani 1 1 d .
H41A H -0.0249 0.8374 -0.4546 0.039 Uiso 1 1 calc R
C42 C 0.1903(3) 1.2431(4) 0.1519(2) 0.0344(13) Uani 1 1 d .
C44 C 0.2524(3) 1.2069(4) 0.1809(3) 0.0479(16) Uani 1 1 d .
H44A H 0.2759 1.1880 0.1606 0.057 Uiso 1 1 calc R
C45 C 0.1582(3) 1.2518(3) 0.0877(2) 0.0317(12) Uani 1 1 d .
C46 C 0.1605(3) 1.1037(4) -0.6157(3) 0.0438(15) Uani 1 1 d .
H46A H 0.1383 1.1108 -0.6555 0.053 Uiso 1 1 calc R
C47 C -0.0179(3) 1.3579(4) -0.0817(3) 0.0332(13) Uani 1 1 d .
H47A H 0.0015 1.3351 -0.1040 0.040 Uiso 1 1 calc R
C48 C -0.0113(3) 0.8726(3) -0.5252(2) 0.0292(12) Uani 1 1 d .
C49 C 0.0127(3) 1.3502(3) -0.0226(2) 0.0300(12) Uani 1 1 d .
C50 C 0.2119(3) 1.0376(4) -0.3223(3) 0.0451(16) Uani 1 1 d .
H50A H 0.2280 1.0680 -0.3441 0.054 Uiso 1 1 calc R
C51 C 0.1869(4) 1.2571(5) 0.2425(3) 0.0508(17) Uani 1 1 d .
H51A H 0.1641 1.2748 0.2637 0.061 Uiso 1 1 calc R
C52 C -0.1009(3) 0.7907(3) -0.5256(3) 0.0350(13) Uani 1 1 d .
H52A H -0.1220 0.7664 -0.5050 0.042 Uiso 1 1 calc R
C53 C 0.2790(3) 1.1992(5) 0.2400(3) 0.0523(19) Uani 1 1 d .
H53A H 0.3214 1.1762 0.2592 0.063 Uiso 1 1 calc R
C54 C -0.0778(3) 1.4288(4) -0.0209(3) 0.0415(15) Uani 1 1 d .
H54A H -0.0979 1.4538 0.0002 0.050 Uiso 1 1 calc R
C55 C 0.1562(3) 1.2679(4) 0.1834(3) 0.0452(16) Uani 1 1 d .
H55A H 0.1138 1.2913 0.1654 0.054 Uiso 1 1 calc R
C56 C 0.1554(3) 1.1753(4) -0.0927(3) 0.0400(14) Uani 1 1 d .
H56A H 0.1164 1.2043 -0.1137 0.048 Uiso 1 1 calc R
C57 C 0.1335(3) 0.9453(4) -0.3150(3) 0.0445(16) Uani 1 1 d .
H57A H 0.0953 0.9133 -0.3315 0.053 Uiso 1 1 calc R
C58 C 0.2410(4) 1.0436(4) -0.2631(3) 0.0508(17) Uani 1 1 d .
H58A H 0.2764 1.0795 -0.2456 0.061 Uiso 1 1 calc R
C59 C 0.1673(4) 0.9539(5) -0.2559(3) 0.0551(19) Uani 1 1 d .
H59A H 0.1514 0.9252 -0.2332 0.066 Uiso 1 1 calc R
C60 C 0.1857(3) 1.1314(4) -0.1207(3) 0.0457(16) Uani 1 1 d .
H60A H 0.1651 1.1298 -0.1609 0.055 Uiso 1 1 calc R
N1 N -0.1286(2) 0.7813(3) -0.5825(2) 0.0350(11) Uani 1 1 d .
N2 N 0.2219(2) 1.1348(3) -0.5884(2) 0.0380(12) Uani 1 1 d .
N3 N 0.2207(3) 1.0001(4) -0.2292(2) 0.0482(14) Uani 1 1 d .
N4 N 0.0741(2) 0.9610(3) -0.5277(2) 0.0317(10) Uani 1 1 d .
N5 N 0.1560(2) 1.0175(3) -0.4409(2) 0.0329(11) Uani 1 1 d .
N6 N 0.0748(2) 0.9273(3) -0.4372(2) 0.0328(11) Uani 1 1 d .
N7 N 0.2438(3) 1.0906(3) -0.0928(2) 0.0394(12) Uani 1 1 d .
N8 N 0.2465(3) 1.2234(4) 0.2712(2) 0.0479(14) Uani 1 1 d .
N9 N -0.1080(2) 1.4351(3) -0.0783(2) 0.0375(12) Uani 1 1 d .
N10 N 0.1862(2) 1.2129(3) 0.0585(2) 0.0332(11) Uani 1 1 d .
N11 N 0.1037(2) 1.2990(3) 0.0641(2) 0.0361(11) Uani 1 1 d .
N12 N 0.0976(2) 1.2606(3) -0.0268(2) 0.0303(10) Uani 1 1 d .
Mo1 Mo -0.5000 0.71602(6) -0.7500 0.0548(3) Uani 1 2 d S
Mo2 Mo -0.38796(2) 0.83990(3) -0.63947(2) 0.03250(14) Uani 1 1 d .
Mo3 Mo -0.38349(2) 1.04035(3) -0.64324(2) 0.03370(15) Uani 1 1 d .
Mo4 Mo -0.5000 1.15213(6) -0.7500 0.0477(2) Uani 1 2 d S
Mo5 Mo -0.44853(2) 0.94347(3) -0.79093(2) 0.03076(14) Uani 1 1 d .
O1 O -0.5187(4) 0.6547(6) -0.7058(5) 0.156(5) Uani 1 1 d .
O2 O -0.4216(2) 0.7662(3) -0.7063(2) 0.0528(12) Uani 1 1 d .
O3 O -0.3073(2) 0.8332(3) -0.6306(2) 0.0606(13) Uani 1 1 d .
O4 O -0.3900(3) 0.7783(3) -0.5870(2) 0.0678(15) Uani 1 1 d .
O5 O -0.4111(3) 0.9364(3) -0.7147(2) 0.0585(13) Uani 1 1 d .
O6 O -0.3900(2) 0.9404(3) -0.6069(2) 0.0483(11) Uani 1 1 d .
O7 O -0.3005(3) 1.0374(4) -0.6290(3) 0.0655(14) Uani 1 1 d .
O8 O -0.3856(3) 1.1037(3) -0.5932(2) 0.0665(15) Uani 1 1 d .
O9 O -0.4967(2) 0.8558(3) -0.8221(2) 0.0610(14) Uani 1 1 d .
O10 O -0.3905(3) 0.9489(3) -0.8177(3) 0.0609(14) Uani 1 1 d .
O11 O -0.5006(2) 1.0311(3) -0.8143(2) 0.0533(12) Uani 1 1 d .
O12 O -0.4133(2) 1.1074(3) -0.7115(2) 0.0561(13) Uani 1 1 d .
O13 O -0.5087(3) 1.2131(4) -0.7006(3) 0.0785(17) Uani 1 1 d .

loop_
_atom_site_aniso_label
_atom_site_aniso_U_11
_atom_site_aniso_U_22
_atom_site_aniso_U_33
_atom_site_aniso_U_23
_atom_site_aniso_U_13
_atom_site_aniso_U_12
Ag1 0.0429(3) 0.0654(4) 0.0341(3) 0.0049(2) 0.0165(2) -0.0148(2)
Ag2 0.0499(3) 0.0734(4) 0.0332(3) 0.0016(2) 0.0117(2) 0.0269(3)
C7 0.029(3) 0.028(3) 0.027(3) 0.001(2) 0.014(2) -0.003(2)
C18 0.027(3) 0.030(3) 0.030(3) 0.004(2) 0.012(2) 0.003(2)
C19 0.040(3) 0.035(3) 0.034(3) 0.004(3) 0.015(3) 0.002(3)
C22 0.033(3) 0.052(4) 0.033(3) -0.003(3) 0.012(3) -0.013(3)
C25 0.038(3) 0.045(4) 0.031(3) 0.001(3) 0.011(3) -0.008(3)
C26 0.040(3) 0.043(4) 0.030(3) 0.000(3) 0.012(3) 0.011(3)
C27 0.030(3) 0.030(3) 0.032(3) -0.002(2) 0.014(2) -0.003(2)
C29 0.029(3) 0.028(3) 0.029(3) 0.000(2) 0.012(2) 0.002(2)
C30 0.030(3) 0.038(3) 0.028(3) 0.000(3) 0.009(2) 0.000(2)
C31 0.035(3) 0.037(3) 0.028(3) -0.001(3) 0.012(3) 0.005(3)
C32 0.033(3) 0.039(3) 0.036(3) 0.003(3) 0.013(3) 0.008(3)
C33 0.036(3) 0.055(4) 0.024(3) 0.002(3) 0.006(3) -0.014(3)
C34 0.028(3) 0.028(3) 0.033(3) 0.002(2) 0.015(2) 0.004(2)
C37 0.031(3) 0.029(3) 0.028(3) 0.001(2) 0.016(2) -0.002(2)
C38 0.037(3) 0.037(3) 0.031(3) 0.004(3) 0.014(3) -0.006(3)
C39 0.034(3) 0.064(4) 0.032(3) 0.005(3) 0.010(3) -0.015(3)
C40 0.028(3) 0.035(3) 0.029(3) 0.001(2) 0.013(2) -0.001(2)
C41 0.032(3) 0.039(3) 0.028(3) 0.000(2) 0.014(3) -0.002(2)
C42 0.040(3) 0.036(3) 0.025(3) 0.001(2) 0.011(3) 0.004(3)
C44 0.045(4) 0.065(5) 0.037(4) 0.006(3) 0.021(3) 0.012(3)
C45 0.035(3) 0.033(3) 0.027(3) 0.004(2) 0.013(3) 0.001(2)
C46 0.041(3) 0.061(4) 0.029(3) 0.004(3) 0.015(3) -0.003(3)
C47 0.034(3) 0.037(3) 0.034(3) 0.006(3) 0.019(3) 0.004(3)
C48 0.029(3) 0.026(3) 0.032(3) 0.003(2) 0.013(2) 0.002(2)
C49 0.031(3) 0.025(3) 0.036(3) 0.002(2) 0.017(3) -0.001(2)
C50 0.041(3) 0.055(4) 0.038(4) 0.003(3) 0.015(3) -0.012(3)
C51 0.064(4) 0.062(5) 0.033(4) 0.000(3) 0.027(3) 0.011(4)
C52 0.036(3) 0.034(3) 0.040(3) 0.002(3) 0.020(3) -0.005(2)
C53 0.045(4) 0.083(6) 0.027(3) 0.014(3) 0.013(3) 0.018(4)
C54 0.040(3) 0.049(4) 0.042(4) 0.004(3) 0.024(3) 0.015(3)
C55 0.051(4) 0.054(4) 0.036(4) -0.001(3) 0.025(3) 0.014(3)
C56 0.041(3) 0.047(4) 0.030(3) 0.003(3) 0.014(3) 0.012(3)
C57 0.049(4) 0.052(4) 0.030(3) 0.005(3) 0.015(3) -0.015(3)
C58 0.050(4) 0.056(4) 0.036(4) -0.001(3) 0.008(3) -0.016(3)
C59 0.059(4) 0.075(5) 0.032(4) 0.003(3) 0.020(3) -0.020(4)
C60 0.049(4) 0.061(4) 0.028(3) 0.002(3) 0.017(3) 0.013(3)
N1 0.033(2) 0.034(3) 0.038(3) -0.002(2) 0.015(2) -0.004(2)
N2 0.040(3) 0.045(3) 0.033(3) 0.003(2) 0.020(2) -0.006(2)
N3 0.049(3) 0.065(4) 0.025(3) -0.001(3) 0.010(2) 0.000(3)
N4 0.031(2) 0.037(3) 0.027(2) -0.004(2) 0.012(2) -0.003(2)
N5 0.031(2) 0.042(3) 0.024(2) 0.002(2) 0.011(2) -0.003(2)
N6 0.033(2) 0.035(3) 0.030(3) 0.000(2) 0.013(2) -0.006(2)
N7 0.041(3) 0.045(3) 0.035(3) -0.005(2) 0.019(2) 0.006(2)
N8 0.054(3) 0.061(4) 0.030(3) 0.003(3) 0.018(3) 0.001(3)
N9 0.035(3) 0.038(3) 0.039(3) 0.007(2) 0.015(2) 0.011(2)
N10 0.039(3) 0.039(3) 0.027(2) 0.004(2) 0.019(2) 0.008(2)
N11 0.034(2) 0.041(3) 0.033(3) -0.001(2) 0.014(2) 0.008(2)
N12 0.029(2) 0.034(3) 0.027(2) 0.001(2) 0.011(2) 0.000(2)
Mo1 0.0290(4) 0.0540(6) 0.0692(6) 0.000 0.0094(4) 0.000
Mo2 0.0331(3) 0.0371(3) 0.0240(3) 0.0022(2) 0.0090(2) 0.0015(2)
Mo3 0.0304(3) 0.0344(3) 0.0296(3) -0.0067(2) 0.0065(2) -0.0047(2)
Mo4 0.0440(4) 0.0601(6) 0.0340(4) 0.000 0.0119(4) 0.000
Mo5 0.0326(3) 0.0326(3) 0.0296(3) 0.0032(2) 0.0158(2) 0.0027(2)
O1 0.079(5) 0.127(7) 0.224(11) 0.111(7) 0.029(6) -0.016(5)
O2 0.058(3) 0.050(3) 0.050(3) -0.004(2) 0.022(2) -0.003(2)
O3 0.049(3) 0.071(4) 0.059(3) -0.002(3) 0.021(3) 0.010(3)
O4 0.081(4) 0.075(4) 0.054(3) 0.021(3) 0.034(3) 0.010(3)
O5 0.083(4) 0.046(3) 0.036(3) 0.000(2) 0.015(3) -0.001(3)
O6 0.050(3) 0.052(3) 0.040(3) -0.002(2) 0.017(2) 0.000(2)
O7 0.049(3) 0.071(4) 0.076(4) -0.004(3) 0.026(3) -0.002(3)
O8 0.051(3) 0.077(4) 0.059(3) -0.029(3) 0.011(3) 0.004(3)
O9 0.045(3) 0.058(3) 0.071(4) -0.017(3) 0.016(3) 0.005(2)
O10 0.058(3) 0.063(3) 0.081(4) 0.022(3) 0.049(3) 0.018(3)
O11 0.041(2) 0.051(3) 0.063(3) 0.002(2) 0.017(2) -0.001(2)
O12 0.055(3) 0.055(3) 0.053(3) 0.001(2) 0.018(2) -0.010(2)
O13 0.100(5) 0.069(4) 0.059(4) -0.008(3) 0.027(3) -0.004(3)

loop_
_atom_type_symbol
_atom_type_description
_atom_type_scat_dispersion_real
_atom_type_scat_dispersion_imag
_atom_type_scat_source
C C 0.0033 0.0016 'International Tables Vol C Tables 4.2.6.8 and 6.1.1.4'
H H 0.0000 0.0000 'International Tables Vol C Tables 4.2.6.8 and 6.1.1.4'
N N 0.0061 0.0033 'International Tables Vol C Tables 4.2.6.8 and 6.1.1.4'
O O 0.0106 0.0060 'International Tables Vol C Tables 4.2.6.8 and 6.1.1.4'
Mo Mo -1.6832 0.6857 'International Tables Vol C Tables 4.2.6.8 and 6.1.1.4'
Ag Ag -0.8971 1.1015 'International Tables Vol C Tables 4.2.6.8 and 6.1.1.4'

loop_
_geom_angle_atom_site_label_1
_geom_angle_atom_site_label_2
_geom_angle_atom_site_label_3
_geom_angle
_geom_angle_site_symmetry_1
_geom_angle_site_symmetry_3
N2 Ag1 N8 129.2(2) 3_445 3_444
N2 Ag1 N1 124.01(18) 3_445 .
N8 Ag1 N1 106.74(19) 3_444 .
N9 Ag2 N3 134.1(2) 3_545 .
N9 Ag2 N7 122.97(18) 3_545 .
N3 Ag2 N7 102.81(19) . .
N12 C7 N10 125.2(5) . .
N12 C7 C37 118.8(5) . .
N10 C7 C37 116.0(5) . .
N5 C18 N4 125.1(5) . .
N5 C18 C29 116.2(5) . .
N4 C18 C29 118.7(5) . .
N9 C19 C47 123.3(6) . .
C46 C22 C29 118.5(6) . .
N1 C25 C38 123.7(6) . .
C54 C26 C49 117.7(6) . .
N11 C27 N12 123.9(5) . .
N11 C27 C49 118.3(5) . .
N12 C27 C49 117.7(5) . .
C22 C29 C33 117.8(5) . .
C22 C29 C18 122.2(5) . .
C33 C29 C18 119.9(5) . .
C50 C30 C57 118.6(6) . .
C50 C30 C40 120.5(5) . .
C57 C30 C40 120.9(5) . .
C32 C31 C37 118.0(5) . .
N7 C32 C31 124.3(5) . .
C39 C33 C29 119.2(6) . .
N4 C34 N6 125.4(5) . .
N4 C34 C48 117.2(5) . .
N6 C34 C48 117.4(5) . .
C31 C37 C56 118.9(5) . .
C31 C37 C7 118.3(5) . .
C56 C37 C7 122.8(5) . .
C25 C38 C48 119.5(5) . .
N2 C39 C33 123.8(6) . .
N6 C40 N5 124.7(5) . .
N6 C40 C30 119.3(5) . .
N5 C40 C30 115.9(5) . .
C52 C41 C48 118.3(5) . .
C55 C42 C44 118.5(6) . .
C55 C42 C45 119.8(5) . .
C44 C42 C45 121.7(5) . .
C42 C44 C53 119.2(6) . .
N10 C45 N11 125.0(5) . .
N10 C45 C42 117.4(5) . .
N11 C45 C42 117.6(5) . .
N2 C46 C22 124.4(6) . .
C49 C47 C19 119.7(5) . .
C41 C48 C38 117.4(5) . .
C41 C48 C34 121.2(5) . .
C38 C48 C34 121.5(5) . .
C47 C49 C26 118.1(5) . .
C47 C49 C27 121.2(5) . .
C26 C49 C27 120.6(5) . .
C30 C50 C58 119.1(6) . .
N8 C51 C55 124.6(6) . .
N1 C52 C41 124.6(5) . .
N8 C53 C44 122.9(6) . .
N9 C54 C26 124.1(6) . .
C51 C55 C42 118.0(6) . .
C60 C56 C37 118.9(6) . .
C59 C57 C30 117.7(6) . .
N3 C58 C50 123.1(6) . .
N3 C59 C57 124.7(6) . .
N7 C60 C56 123.2(6) . .
C52 N1 C25 116.5(5) . .
C52 N1 Ag1 123.0(4) . .
C25 N1 Ag1 120.4(4) . .
C39 N2 C46 116.2(5) . .
C39 N2 Ag1 119.3(4) . 3
C46 N2 Ag1 124.2(4) . 3
C59 N3 C58 116.5(6) . .
C59 N3 Ag2 128.9(5) . .
C58 N3 Ag2 113.8(4) . .
C34 N4 C18 114.5(5) . .
C40 N5 C18 115.2(5) . .
C40 N6 C34 115.0(5) . .
C32 N7 C60 116.6(5) . .
C32 N7 Ag2 115.3(4) . .
C60 N7 Ag2 127.6(4) . .
C51 N8 C53 116.8(6) . .
C51 N8 Ag1 112.4(4) . 3_556
C53 N8 Ag1 130.7(5) . 3_556
C19 N9 C54 117.0(5) . .
C19 N9 Ag2 115.6(4) . 3_455
C54 N9 Ag2 127.3(4) . 3_455
C45 N10 C7 114.8(5) . .
C27 N11 C45 115.3(5) . .
C7 N12 C27 115.5(5) . .
O1 Mo1 O1 106.2(9) 2_453 .
O1 Mo1 O2 104.6(3) 2_453 .
O1 Mo1 O2 107.6(4) . .
O1 Mo1 O2 107.6(4) 2_453 2_453
O1 Mo1 O2 104.6(3) . 2_453
O2 Mo1 O2 125.0(3) . 2_453
O3 Mo2 O4 103.5(3) . .
O3 Mo2 O6 102.8(2) . .
O4 Mo2 O6 99.9(2) . .
O3 Mo2 O2 93.3(2) . .
O4 Mo2 O2 100.5(3) . .
O6 Mo2 O2 150.1(2) . .
O3 Mo2 O9 164.0(2) . 2_453
O4 Mo2 O9 90.6(2) . 2_453
O6 Mo2 O9 81.8(2) . 2_453
O2 Mo2 O9 76.5(2) . 2_453
O3 Mo2 O5 90.2(2) . .
O4 Mo2 O5 166.1(2) . .
O6 Mo2 O5 73.89(18) . .
O2 Mo2 O5 81.21(19) . .
O9 Mo2 O5 76.30(19) 2_453 .
O8 Mo3 O7 103.4(3) . .
O8 Mo3 O12 102.6(3) . .
O7 Mo3 O12 97.3(3) . .
O8 Mo3 O6 98.1(3) . .
O7 Mo3 O6 99.5(2) . .
O12 Mo3 O6 149.4(2) . .
O8 Mo3 O11 91.0(2) . 2_453
O7 Mo3 O11 164.9(2) . 2_453
O12 Mo3 O11 74.60(19) . 2_453
O6 Mo3 O11 82.88(19) . 2_453
O8 Mo3 O5 163.0(2) . .
O7 Mo3 O5 92.3(2) . .
O12 Mo3 O5 81.36(19) . .
O6 Mo3 O5 72.60(18) . .
O11 Mo3 O5 74.00(19) 2_453 .
O13 Mo4 O13 106.5(4) 2_453 .
O13 Mo4 O12 104.9(3) 2_453 2_453
O13 Mo4 O12 102.4(3) . 2_453
O13 Mo4 O12 102.4(3) 2_453 .
O13 Mo4 O12 104.9(3) . .
O12 Mo4 O12 133.5(3) 2_453 .
O10 Mo5 O5 112.1(3) . .
O10 Mo5 O9 105.6(3) . .
O5 Mo5 O9 110.3(3) . .
O10 Mo5 O11 107.9(2) . .
O5 Mo5 O11 110.6(2) . .
O9 Mo5 O11 110.2(2) . .
Mo1 O2 Mo2 136.7(3) . .
Mo5 O5 Mo2 140.6(3) . .
Mo5 O5 Mo3 129.8(2) . .
Mo2 O5 Mo3 88.43(16) . .
Mo2 O6 Mo3 122.0(2) . .
Mo5 O9 Mo2 128.3(2) . 2_453
Mo5 O11 Mo3 129.1(3) . 2_453
Mo4 O12 Mo3 125.1(3) . .

loop_
_geom_bond_atom_site_label_1
_geom_bond_atom_site_label_2
_geom_bond_distance
_geom_bond_site_symmetry_2
Ag1 N2 2.272(5) 3_445
Ag1 N8 2.306(5) 3_444
Ag1 N1 2.310(5) .
Ag2 N9 2.273(5) 3_545
Ag2 N3 2.317(5) .
Ag2 N7 2.340(5) .
C7 N12 1.318(7) .
C7 N10 1.340(7) .
C7 C37 1.507(7) .
C18 N5 1.337(7) .
C18 N4 1.342(7) .
C18 C29 1.490(8) .
C19 N9 1.340(8) .
C19 C47 1.382(8) .
C22 C46 1.376(9) .
C22 C29 1.367(8) .
C25 N1 1.344(8) .
C25 C38 1.375(8) .
C26 C54 1.394(8) .
C26 C49 1.409(8) .
C27 N11 1.331(8) .
C27 N12 1.349(7) .
C27 C49 1.488(8) .
C29 C33 1.389(8) .
C30 C50 1.379(9) .
C30 C57 1.385(8) .
C30 C40 1.484(8) .
C31 C32 1.382(8) .
C31 C37 1.388(8) .
C32 N7 1.332(8) .
C33 C39 1.365(9) .
C34 N4 1.336(7) .
C34 N6 1.343(7) .
C34 C48 1.486(8) .
C37 C56 1.376(8) .
C38 C48 1.393(8) .
C39 N2 1.323(8) .
C40 N6 1.330(7) .
C40 N5 1.343(7) .
C41 C52 1.385(8) .
C41 C48 1.402(8) .
C42 C55 1.379(8) .
C42 C44 1.384(9) .
C42 C45 1.495(8) .
C44 C53 1.378(9) .
C45 N10 1.325(7) .
C45 N11 1.342(7) .
C46 N2 1.331(8) .
C47 C49 1.376(8) .
C50 C58 1.375(9) .
C51 N8 1.323(9) .
C51 C55 1.383(9) .
C52 N1 1.328(8) .
C53 N8 1.343(9) .
C54 N9 1.335(8) .
C56 C60 1.380(9) .
C57 C59 1.380(9) .
C58 N3 1.345(9) .
C59 N3 1.323(9) .
C60 N7 1.350(8) .
N2 Ag1 2.272(5) 3
N8 Ag1 2.306(5) 3_556
N9 Ag2 2.273(5) 3_455
Mo1 O1 1.702(8) 2_453
Mo1 O1 1.702(8) .
Mo1 O2 1.809(5) .
Mo1 O2 1.809(5) 2_453
Mo2 O3 1.694(5) .
Mo2 O4 1.708(5) .
Mo2 O6 1.880(5) .
Mo2 O2 1.976(5) .
Mo2 O9 2.309(5) 2_453
Mo2 O5 2.392(5) .
Mo3 O8 1.676(5) .
Mo3 O7 1.701(5) .
Mo3 O12 1.939(5) .
Mo3 O6 1.944(5) .
Mo3 O11 2.308(5) 2_453
Mo3 O5 2.403(5) .
Mo4 O13 1.697(6) 2_453
Mo4 O13 1.697(6) .
Mo4 O12 1.886(5) 2_453
Mo4 O12 1.886(5) .
Mo5 O10 1.691(4) .
Mo5 O5 1.770(5) .
Mo5 O9 1.782(5) .
Mo5 O11 1.794(5) .
O9 Mo2 2.309(5) 2_453
O11 Mo3 2.308(5) 2_453
